data_2236238
loop_
_publ_author_name
'Chiririwa, Haleden'
'Moss, John R.'
'Hendricks, Denver'
'Meijboom, Reinout'

_publ_section_title
;
 1-(Thiophen-2-yl)-<i>N</i>-(4-{(<i>E</i>)-[(thiophen-2-yl)methyl]iminomethyl}benzylidene)methanamine
;
_journal_coeditor_code GO2071
_journal_issue 11
_journal_name_full 'Acta Crystallographica Section E'
_journal_page_first o3137
_journal_paper_doi 10.1107/S1600536812040809
_journal_volume 68
_journal_year 2012
_chemical_formula_iupac 'C18 H16 N2 S2'
_chemical_formula_moiety 'C18 H16 N2 S2'
_chemical_formula_sum 'C18 H16 N2 S2'
_chemical_formula_weight 324.45
_chemical_name_common
;
(1,4-phenylenebis(methan-1-yl-1-ylidene))bis(1-(thiophen-2-yl)methanamine)
;
_chemical_name_systematic
;
1-(Thiophen-2-yl)-N-(4-{(E)-[(thiophen-2-
yl)methyl]iminomethyl}benzylidene)methanamine
;
_space_group_IT_number 2
_symmetry_cell_setting triclinic
_symmetry_space_group_name_Hall '-P 1'
_symmetry_space_group_name_H-M 'P -1'
_atom_sites_solution_hydrogens geom
_atom_sites_solution_primary direct
_atom_sites_solution_secondary difmap
_audit_creation_method SHELXL-97
_cell_angle_alpha 63.836(2)
_cell_angle_beta 69.023(2)
_cell_angle_gamma 72.394(2)
_cell_formula_units_Z 2
_cell_length_a 8.8517(3)
_cell_length_b 10.3937(5)
_cell_length_c 10.5763(4)
_cell_measurement_reflns_used 34407
_cell_measurement_temperature 173(2)
_cell_measurement_theta_max 26.44
_cell_measurement_theta_min 2.88
_cell_volume 803.22(6)
_computing_cell_refinement 'SAINT-Plus (Bruker, 2007)'
_computing_data_collection 'APEX2 (Bruker, 2007)'
_computing_data_reduction 'SAINT-Plus and XPREP (Bruker, 2007)'
_computing_molecular_graphics 'DIAMOND (Brandenburg & Putz, 2005), ORTEP-3 (Farrugia, 1997)'
_computing_publication_material 'WinGX (Farrugia, 1999)'
_computing_structure_refinement 'SHELXL-97 (Sheldrick, 2008)'
_computing_structure_solution 'SHELXS97 (Sheldrick, 2008)'
_diffrn_ambient_temperature 173(2)
_diffrn_measured_fraction_theta_full 0.992
_diffrn_measured_fraction_theta_max 0.992
_diffrn_measurement_device_type 'Nonius KappaCCD diffractometer'
_diffrn_measurement_method '1.2\% \f scans and \w scans'
_diffrn_radiation_monochromator graphite
_diffrn_radiation_source 'fine-focus sealed tube'
_diffrn_radiation_type MoK\a
_diffrn_radiation_wavelength 0.71073
_diffrn_reflns_av_R_equivalents 0.052
_diffrn_reflns_av_sigmaI/netI 0.0280
_diffrn_reflns_limit_h_max 11
_diffrn_reflns_limit_h_min 0
_diffrn_reflns_limit_k_max 13
_diffrn_reflns_limit_k_min -11
_diffrn_reflns_limit_l_max 13
_diffrn_reflns_limit_l_min -11
_diffrn_reflns_number 34407
_diffrn_reflns_theta_full 26.44
_diffrn_reflns_theta_max 26.44
_diffrn_reflns_theta_min 2.88
_diffrn_standards_decay_% 0
_diffrn_standards_interval_count 0
_diffrn_standards_interval_time 0
_diffrn_standards_number 0
_exptl_absorpt_coefficient_mu 0.329
_exptl_absorpt_correction_T_max 0.9585
_exptl_absorpt_correction_T_min 0.9312
_exptl_absorpt_correction_type multi-scan
_exptl_absorpt_process_details '(SADABS; Bruker, 2007)'
_exptl_crystal_colour colourless
_exptl_crystal_density_diffrn 1.341
_exptl_crystal_density_method 'not measured'
_exptl_crystal_description plate
_exptl_crystal_F_000 340
_exptl_crystal_size_max 0.22
_exptl_crystal_size_mid 0.20
_exptl_crystal_size_min 0.13
_refine_diff_density_max 0.344
_refine_diff_density_min -0.475
_refine_ls_extinction_method none
_refine_ls_goodness_of_fit_ref 1.061
_refine_ls_hydrogen_treatment constr
_refine_ls_matrix_type full
_refine_ls_number_parameters 206
_refine_ls_number_reflns 3282
_refine_ls_number_restraints 9
_refine_ls_restrained_S_all 1.193
_refine_ls_R_factor_all 0.0696
_refine_ls_R_factor_gt 0.0452
_refine_ls_shift/su_max 0.000
_refine_ls_shift/su_mean 0.000
_refine_ls_structure_factor_coef Fsqd
_refine_ls_weighting_details 'calc w=1/[\s^2^(Fo^2^)+(0.0560P)^2^+0.4946P] where P=(Fo^2^+2Fc^2^)/3'
_refine_ls_weighting_scheme calc
_refine_ls_wR_factor_gt 0.1086
_refine_ls_wR_factor_ref 0.1251
_reflns_number_gt 2478
_reflns_number_total 3282
_reflns_threshold_expression >2sigma(I)
_cod_data_source_file go2071.cif
_cod_data_source_block I
_cod_original_sg_symbol_Hall '-p 1'
_cod_database_code 2236238
_cod_database_fobs_code 2236238

loop_
_symmetry_equiv_pos_as_xyz
'x, y, z'
'-x, -y, -z'

loop_
_atom_site_type_symbol
_atom_site_label
_atom_site_fract_x
_atom_site_fract_y
_atom_site_fract_z
_atom_site_U_iso_or_equiv
_atom_site_adp_type
_atom_site_calc_flag
_atom_site_refinement_flags
_atom_site_occupancy
_atom_site_symmetry_multiplicity
_atom_site_disorder_assembly
_atom_site_disorder_group
S S1A 0.69140(9) -0.07229(9) 0.71753(8) 0.0551(3) Uani d . 1 1 . .
N N1A 0.8877(2) 0.1968(2) 0.4771(2) 0.0338(5) Uani d . 1 1 . .
C C1A 0.4849(3) -0.0628(3) 0.7957(3) 0.0479(7) Uani d . 1 1 . .
H H1A 0.4372 -0.1242 0.8918 0.058 Uiso calc R 1 1 . .
C C2A 0.3981(3) 0.0419(3) 0.7047(3) 0.0431(6) Uani d . 1 1 . .
H H2A 0.2815 0.0627 0.7295 0.052 Uiso calc R 1 1 . .
C C3A 0.4989(3) 0.1187(3) 0.5671(3) 0.0383(6) Uani d . 1 1 . .
H H3A 0.4571 0.1966 0.4905 0.046 Uiso calc R 1 1 . .
C C4A 0.6632(3) 0.0676(3) 0.5574(3) 0.0322(5) Uani d . 1 1 . .
C C5A 0.8063(3) 0.1240(3) 0.4339(3) 0.0352(6) Uani d . 1 1 . .
H H5A1 0.8850 0.0425 0.4092 0.042 Uiso calc R 1 1 . .
H H5A2 0.7678 0.1938 0.3465 0.042 Uiso calc R 1 1 . .
C C6A 0.8751(3) 0.3337(3) 0.4146(3) 0.0312(5) Uani d . 1 1 . .
H H6A 0.8204 0.3833 0.3389 0.037 Uiso calc R 1 1 . .
C C7A 0.9431(3) 0.4184(2) 0.4562(2) 0.0284(5) Uani d . 1 1 . .
C C8A 1.0455(3) 0.3496(3) 0.5499(3) 0.0327(5) Uani d . 1 1 . .
H H8A 1.0777 0.2468 0.5838 0.039 Uiso calc R 1 1 . .
C C9A 0.8997(3) 0.5696(3) 0.4064(3) 0.0334(5) Uani d . 1 1 . .
H H9A 0.8313 0.6177 0.3413 0.040 Uiso calc R 1 1 . .
N N1B 0.1122(2) 0.6222(2) 1.0089(2) 0.0352(5) Uani d . 1 1 . .
C C4B 0.3208(3) 0.4419(2) 0.9269(3) 0.0335(5) Uani d D 1 1 . .
C C5B 0.1887(3) 0.4689(3) 1.0535(3) 0.0366(6) Uani d . 1 1 A .
H H5B1 0.1048 0.4074 1.0881 0.044 Uiso calc R 1 1 . .
H H5B2 0.2367 0.4426 1.1349 0.044 Uiso calc R 1 1 . .
C C6B 0.1358(3) 0.6967(3) 1.0657(3) 0.0324(5) Uani d . 1 1 . .
H H6B 0.2009 0.6504 1.1335 0.039 Uiso calc R 1 1 . .
C C7B 0.0661(3) 0.8528(3) 1.0305(3) 0.0316(5) Uani d . 1 1 . .
C C8B -0.0294(3) 0.9267(3) 0.9307(3) 0.0327(5) Uani d . 1 1 . .
H H8B -0.0496 0.8767 0.8833 0.039 Uiso calc R 1 1 . .
C C9B 0.0946(3) 0.9276(3) 1.0991(3) 0.0332(5) Uani d . 1 1 . .
H H9B 0.1595 0.8779 1.1670 0.040 Uiso calc R 1 1 . .
S S1B1 0.34911(15) 0.29538(12) 0.88477(13) 0.0351(3) Uani d PD 0.67 1 A 1
C C1B1 0.5072(4) 0.3432(3) 0.7441(3) 0.0555(8) Uani d D 1 1 . .
H H1B1 0.5647 0.2863 0.6858 0.067 Uiso calc R 1 1 A 1
C C2B1 0.5492(3) 0.4673(3) 0.7172(3) 0.0534(8) Uani d D 1 1 A .
H H2B1 0.6371 0.5103 0.6402 0.064 Uiso calc R 1 1 B 1
C C3B1 0.4387(8) 0.5249(7) 0.8248(6) 0.0351(3) Uani d PD 0.67 1 A 1
H H3B1 0.4460 0.6137 0.8260 0.042 Uiso calc PR 0.67 1 A 1
S S1B2 0.4503(4) 0.5553(3) 0.8214(4) 0.0443(7) Uani d PD 0.33 1 A 2
C C3B2 0.3679(13) 0.3308(11) 0.8727(12) 0.0443(7) Uani d PD 0.33 1 A 2
H H3B2 0.3115 0.2505 0.9179 0.053 Uiso calc PR 0.33 1 A 2

loop_
_atom_site_aniso_label
_atom_site_aniso_U_11
_atom_site_aniso_U_22
_atom_site_aniso_U_33
_atom_site_aniso_U_12
_atom_site_aniso_U_13
_atom_site_aniso_U_23
S1A 0.0367(4) 0.0570(5) 0.0504(5) -0.0094(3) -0.0160(3) 0.0026(4)
N1A 0.0311(11) 0.0349(11) 0.0371(11) -0.0090(9) -0.0081(9) -0.0134(9)
C1A 0.0417(15) 0.0519(17) 0.0424(16) -0.0179(13) -0.0059(12) -0.0085(13)
C2A 0.0320(13) 0.0457(15) 0.0534(17) -0.0068(11) -0.0105(12) -0.0204(13)
C3A 0.0357(13) 0.0390(14) 0.0441(15) -0.0068(11) -0.0132(11) -0.0167(12)
C4A 0.0354(13) 0.0311(12) 0.0367(13) -0.0079(10) -0.0115(10) -0.0155(10)
C5A 0.0368(13) 0.0357(13) 0.0384(14) -0.0084(11) -0.0099(11) -0.0171(11)
C6A 0.0295(12) 0.0350(13) 0.0275(12) -0.0078(10) -0.0066(9) -0.0097(10)
C7A 0.0260(11) 0.0302(12) 0.0252(11) -0.0086(9) -0.0034(9) -0.0073(9)
C8A 0.0319(12) 0.0281(12) 0.0344(13) -0.0068(10) -0.0098(10) -0.0064(10)
C9A 0.0324(12) 0.0332(13) 0.0317(13) -0.0070(10) -0.0135(10) -0.0049(10)
N1B 0.0316(11) 0.0335(11) 0.0402(12) -0.0020(9) -0.0094(9) -0.0160(9)
C4B 0.0346(13) 0.0326(13) 0.0354(13) -0.0008(10) -0.0162(10) -0.0123(10)
C5B 0.0391(14) 0.0308(12) 0.0384(14) -0.0037(10) -0.0112(11) -0.0125(11)
C6B 0.0275(12) 0.0340(13) 0.0324(13) -0.0038(10) -0.0063(10) -0.0118(10)
C7B 0.0252(11) 0.0348(13) 0.0322(13) -0.0048(10) -0.0033(9) -0.0137(10)
C8B 0.0313(12) 0.0356(13) 0.0330(13) -0.0078(10) -0.0049(10) -0.0158(10)
C9B 0.0287(12) 0.0367(13) 0.0328(13) -0.0047(10) -0.0079(10) -0.0126(10)
S1B1 0.0441(6) 0.0294(6) 0.0375(5) -0.0095(4) -0.0131(4) -0.0136(5)
C1B1 0.0624(19) 0.0591(19) 0.0555(19) 0.0135(15) -0.0272(16) -0.0368(16)
C2B1 0.0373(15) 0.067(2) 0.0419(16) -0.0066(14) -0.0023(12) -0.0158(14)
C3B1 0.0441(6) 0.0294(6) 0.0375(5) -0.0095(4) -0.0131(4) -0.0136(5)
S1B2 0.0408(12) 0.0379(16) 0.0556(13) -0.0146(10) -0.0074(10) -0.0177(11)
C3B2 0.0408(12) 0.0379(16) 0.0556(13) -0.0146(10) -0.0074(10) -0.0177(11)

loop_
_atom_type_symbol
_atom_type_description
_atom_type_scat_dispersion_real
_atom_type_scat_dispersion_imag
_atom_type_scat_source
C C 0.0033 0.0016 'International Tables Vol C Tables 4.2.6.8 and 6.1.1.4'
H H 0.0000 0.0000 'International Tables Vol C Tables 4.2.6.8 and 6.1.1.4'
N N 0.0061 0.0033 'International Tables Vol C Tables 4.2.6.8 and 6.1.1.4'
S S 0.1246 0.1234 'International Tables Vol C Tables 4.2.6.8 and 6.1.1.4'

loop_
_geom_angle_atom_site_label_1
_geom_angle_atom_site_label_2
_geom_angle_atom_site_label_3
_geom_angle_site_symmetry_1
_geom_angle
C1A S1A C4A . 92.37(13)
C6A N1A C5A . 117.3(2)
C2A C1A S1A . 111.7(2)
C2A C1A H1A . 124.1
S1A C1A H1A . 124.1
C1A C2A C3A . 113.0(2)
C1A C2A H2A . 123.5
C3A C2A H2A . 123.5
C4A C3A C2A . 112.4(2)
C4A C3A H3A . 123.8
C2A C3A H3A . 123.8
C3A C4A C5A . 128.2(2)
C3A C4A S1A . 110.46(19)
C5A C4A S1A . 121.24(18)
N1A C5A C4A . 109.30(19)
N1A C5A H5A1 . 109.8
C4A C5A H5A1 . 109.8
N1A C5A H5A2 . 109.8
C4A C5A H5A2 . 109.8
H5A1 C5A H5A2 . 108.3
N1A C6A C7A . 121.8(2)
N1A C6A H6A . 119.1
C7A C6A H6A . 119.1
C8A C7A C9A . 118.8(2)
C8A C7A C6A . 121.2(2)
C9A C7A C6A . 120.0(2)
C9A C8A C7A 2_766 120.2(2)
C9A C8A H8A 2_766 119.9
C7A C8A H8A . 119.9
C8A C9A C7A 2_766 121.1(2)
C8A C9A H9A 2_766 119.5
C7A C9A H9A . 119.5
C6B N1B C5B . 116.7(2)
C3B1 C4B C3B2 . 97.2(4)
C3B1 C4B C5B . 129.2(3)
C3B2 C4B C5B . 133.6(3)
C3B2 C4B S1B2 . 105.9(3)
C5B C4B S1B2 . 120.50(18)
C3B1 C4B S1B1 . 107.2(3)
C5B C4B S1B1 . 123.56(17)
S1B2 C4B S1B1 . 115.94(16)
N1B C5B C4B . 109.8(2)
N1B C5B H5B1 . 109.7
C4B C5B H5B1 . 109.7
N1B C5B H5B2 . 109.7
C4B C5B H5B2 . 109.7
H5B1 C5B H5B2 . 108.2
N1B C6B C7B . 122.5(2)
N1B C6B H6B . 118.8
C7B C6B H6B . 118.8
C9B C7B C8B . 119.3(2)
C9B C7B C6B . 119.5(2)
C8B C7B C6B . 121.2(2)
C9B C8B C7B 2_577 120.0(2)
C9B C8B H8B 2_577 120.0
C7B C8B H8B . 120.0
C8B C9B C7B 2_577 120.7(2)
C8B C9B H9B 2_577 119.7
C7B C9B H9B . 119.7
C1B1 S1B1 C4B . 94.00(13)
C2B1 C1B1 C3B2 . 102.2(3)
C2B1 C1B1 S1B1 . 115.4(2)
C2B1 C1B1 H1B1 . 122.3
C3B2 C1B1 H1B1 . 135.5
S1B1 C1B1 H1B1 . 122.3
C1B1 C2B1 C3B1 . 108.1(3)
C1B1 C2B1 S1B2 . 119.7(2)
C1B1 C2B1 H2B1 . 126.0
C3B1 C2B1 H2B1 . 126.0
S1B2 C2B1 H2B1 . 114.3
C4B C3B1 C2B1 . 115.3(4)
C4B C3B1 H3B1 . 122.3
C2B1 C3B1 H3B1 . 122.3
C2B1 S1B2 C4B . 94.97(16)
C4B C3B2 C1B1 . 117.2(5)
C4B C3B2 H3B2 . 121.4
C1B1 C3B2 H3B2 . 121.4

loop_
_geom_bond_atom_site_label_1
_geom_bond_atom_site_label_2
_geom_bond_site_symmetry_2
_geom_bond_distance
S1A C1A . 1.708(3)
S1A C4A . 1.719(3)
N1A C6A . 1.265(3)
N1A C5A . 1.473(3)
C1A C2A . 1.342(4)
C1A H1A . 0.9500
C2A C3A . 1.424(4)
C2A H2A . 0.9500
C3A C4A . 1.372(3)
C3A H3A . 0.9500
C4A C5A . 1.498(3)
C5A H5A1 . 0.9900
C5A H5A2 . 0.9900
C6A C7A . 1.478(3)
C6A H6A . 0.9500
C7A C8A . 1.394(3)
C7A C9A . 1.394(3)
C8A C9A 2_766 1.380(3)
C8A H8A . 0.9500
C9A C8A 2_766 1.380(3)
C9A H9A . 0.9500
N1B C6B . 1.266(3)
N1B C5B . 1.461(3)
C4B C3B1 . 1.384(5)
C4B C3B2 . 1.399(5)
C4B C5B . 1.500(3)
C4B S1B2 . 1.640(3)
C4B S1B1 . 1.694(2)
C5B H5B1 . 0.9900
C5B H5B2 . 0.9900
C6B C7B . 1.476(3)
C6B H6B . 0.9500
C7B C9B . 1.394(3)
C7B C8B . 1.396(3)
C8B C9B 2_577 1.381(3)
C8B H8B . 0.9500
C9B C8B 2_577 1.381(3)
C9B H9B . 0.9500
S1B1 C1B1 . 1.642(3)
C1B1 C2B1 . 1.332(3)
C1B1 C3B2 . 1.459(5)
C1B1 H1B1 . 0.9500
C2B1 C3B1 . 1.435(5)
C2B1 S1B2 . 1.591(3)
C2B1 H2B1 . 0.9500
C3B1 H3B1 . 0.9500
C3B2 H3B2 . 0.9500

loop_
_geom_torsion_atom_site_label_1
_geom_torsion_atom_site_label_2
_geom_torsion_atom_site_label_3
_geom_torsion_atom_site_label_4
_geom_torsion_site_symmetry_4
_geom_torsion
C4A S1A C1A C2A . -0.1(2)
S1A C1A C2A C3A . -0.2(3)
C1A C2A C3A C4A . 0.5(3)
C2A C3A C4A C5A . -177.0(2)
C2A C3A C4A S1A . -0.6(3)
C1A S1A C4A C3A . 0.4(2)
C1A S1A C4A C5A . 177.1(2)
C6A N1A C5A C4A . -110.5(2)
C3A C4A C5A N1A . 108.5(3)
S1A C4A C5A N1A . -67.7(2)
C5A N1A C6A C7A . 176.1(2)
N1A C6A C7A C8A . 10.0(3)
N1A C6A C7A C9A . -167.3(2)
C9A C7A C8A C9A 2_766 0.9(4)
C6A C7A C8A C9A 2_766 -176.4(2)
C8A C7A C9A C8A 2_766 -0.9(4)
C6A C7A C9A C8A 2_766 176.4(2)
C6B N1B C5B C4B . -112.6(2)
C3B1 C4B C5B N1B . 42.8(6)
C3B2 C4B C5B N1B . -137.8(9)
S1B2 C4B C5B N1B . 44.0(3)
S1B1 C4B C5B N1B . -137.1(2)
C5B N1B C6B C7B . 179.9(2)
N1B C6B C7B C9B . 178.8(2)
N1B C6B C7B C8B . -0.5(4)
C9B C7B C8B C9B 2_577 0.0(4)
C6B C7B C8B C9B 2_577 179.3(2)
C8B C7B C9B C8B 2_577 0.0(4)
C6B C7B C9B C8B 2_577 -179.3(2)
C3B1 C4B S1B1 C1B1 . 0.7(4)
C3B2 C4B S1B1 C1B1 . -2(4)
C5B C4B S1B1 C1B1 . -179.4(2)
S1B2 C4B S1B1 C1B1 . -0.5(2)
C4B S1B1 C1B1 C2B1 . -0.5(3)
C4B S1B1 C1B1 C3B2 . 2(3)
C3B2 C1B1 C2B1 C3B1 . -0.3(9)
S1B1 C1B1 C2B1 C3B1 . 0.2(5)
C3B2 C1B1 C2B1 S1B2 . 0.9(7)
S1B1 C1B1 C2B1 S1B2 . 1.5(4)
C3B2 C4B C3B1 C2B1 . -0.2(8)
C5B C4B C3B1 C2B1 . 179.4(3)
S1B2 C4B C3B1 C2B1 . 172(4)
S1B1 C4B C3B1 C2B1 . -0.7(7)
C1B1 C2B1 C3B1 C4B . 0.4(7)
S1B2 C2B1 C3B1 C4B . -174(3)
C1B1 C2B1 S1B2 C4B . -1.5(4)
C3B1 C2B1 S1B2 C4B . 4(2)
C3B1 C4B S1B2 C2B1 . -6(3)
C3B2 C4B S1B2 C2B1 . 1.4(8)
C5B C4B S1B2 C2B1 . -179.9(2)
S1B1 C4B S1B2 C2B1 . 1.1(3)
C3B1 C4B C3B2 C1B1 . -0.1(11)
C5B C4B C3B2 C1B1 . -179.6(5)
S1B2 C4B C3B2 C1B1 . -1.2(13)
S1B1 C4B C3B2 C1B1 . 177(5)
C2B1 C1B1 C3B2 C4B . 0.3(12)
S1B1 C1B1 C3B2 C4B . -178(4)
